data_4032452
loop_
_publ_author_name
'Tseng, Ting'
'Lu, Hsiu-Feng'
'Kao, Chen-Yi'
'Chiu, Chun-Wei'
'Chao, Ito'
'Prabhakar, Chetti'
'Yang, Jye-Shane'

_publ_section_title
;
 Redox-Gated Tristable Molecular Brakes of Geared Rotation.
;
_journal_issue 10
_journal_name_full 'The Journal of organic chemistry'
_journal_page_first 5354
_journal_page_last 5366
_journal_paper_doi 10.1021/acs.joc.7b00729
_journal_volume 82
_journal_year 2017
_chemical_formula_sum 'C50 H28 F6 O2'
_chemical_formula_weight 774.72
_chemical_name_systematic
; 
 ? 
;
_space_group_IT_number 60
_symmetry_cell_setting orthorhombic
_symmetry_space_group_name_Hall '-P 2n 2ab'
_symmetry_space_group_name_H-M 'P b c n'
_atom_sites_solution_hydrogens geom
_atom_sites_solution_primary direct
_atom_sites_solution_secondary difmap
_audit_creation_method SHELXL-97
_cell_angle_alpha 90.00
_cell_angle_beta 90.00
_cell_angle_gamma 90.00
_cell_formula_units_Z 12
_cell_length_a 27.9369(5)
_cell_length_b 20.0666(4)
_cell_length_c 20.6827(4)
_cell_measurement_reflns_used 5760
_cell_measurement_temperature 295(2)
_cell_measurement_theta_max 74.6892
_cell_measurement_theta_min 3.4497
_cell_volume 11594.7(4)
_computing_cell_refinement
; 
CrysAlisPro, Agilent Technologies, 
Version 1.171.35.21 (release 20-01-2012 CrysAlis171 .NET) 
(compiled Jan 23 2012,18:06:46) 
Empirical absorption correction using spherical harmonics, 
 implemented in SCALE3 ABSPACK scaling algorithm. 
;
_computing_data_collection
; 
CrysAlisPro, Agilent Technologies, 
Version 1.171.35.21 (release 20-01-2012 CrysAlis171 .NET) 
(compiled Jan 23 2012,18:06:46) 
Empirical absorption correction using spherical harmonics, 
 implemented in SCALE3 ABSPACK scaling algorithm. 
;
_computing_data_reduction
; 
CrysAlisPro, Agilent Technologies, 
Version 1.171.35.21 (release 20-01-2012 CrysAlis171 .NET) 
(compiled Jan 23 2012,18:06:46) 
Empirical absorption correction using spherical harmonics, 
 implemented in SCALE3 ABSPACK scaling algorithm. 
;
_computing_molecular_graphics SHELXTL
_computing_publication_material SHELXTL
_computing_structure_refinement 'SHELXL-97 (Sheldrick, 1997)'
_computing_structure_solution 'SHELXS-97 (Sheldrick, 1990)'
_diffrn_ambient_temperature 295(2)
_diffrn_measured_fraction_theta_full 0.999
_diffrn_measured_fraction_theta_max 0.999
_diffrn_measurement_device_type 'Oxford Diffraction Gemini A'
_diffrn_measurement_method CCD
_diffrn_radiation_monochromator graphite
_diffrn_radiation_source 'fine-focus sealed tube'
_diffrn_radiation_type CuK\a
_diffrn_radiation_wavelength 1.54178
_diffrn_reflns_av_R_equivalents 0.0415
_diffrn_reflns_av_sigmaI/netI 0.0428
_diffrn_reflns_limit_h_max 33
_diffrn_reflns_limit_h_min -33
_diffrn_reflns_limit_k_max 24
_diffrn_reflns_limit_k_min -22
_diffrn_reflns_limit_l_max 17
_diffrn_reflns_limit_l_min -24
_diffrn_reflns_number 27924
_diffrn_reflns_theta_full 67.99
_diffrn_reflns_theta_max 67.99
_diffrn_reflns_theta_min 3.45
_exptl_absorpt_coefficient_mu 0.839
_exptl_absorpt_correction_T_max 1.00000
_exptl_absorpt_correction_T_min 0.95271
_exptl_absorpt_correction_type multi-scan
_exptl_absorpt_process_details
; 
CrysAlisPro, Agilent Technologies, 
Version 1.171.35.21 (release 20-01-2012 CrysAlis171 .NET) 
(compiled Jan 23 2012,18:06:46) 
Empirical absorption correction using spherical harmonics, 
 implemented in SCALE3 ABSPACK scaling algorithm. 
;
_exptl_crystal_density_diffrn 1.331
_exptl_crystal_density_method 'not measured'
_exptl_crystal_description plate
_exptl_crystal_F_000 4776
_exptl_crystal_size_max 0.25
_exptl_crystal_size_mid 0.20
_exptl_crystal_size_min 0.15
_refine_diff_density_max 0.608
_refine_diff_density_min -0.508
_refine_diff_density_rms 0.047
_refine_ls_extinction_coef 0.00008(2)
_refine_ls_extinction_expression Fc^*^=kFc[1+0.001xFc^2^\l^3^/sin(2\q)]^-1/4^
_refine_ls_extinction_method SHELXL
_refine_ls_goodness_of_fit_ref 1.066
_refine_ls_hydrogen_treatment mixed
_refine_ls_matrix_type full
_refine_ls_number_parameters 785
_refine_ls_number_reflns 10567
_refine_ls_number_restraints 36
_refine_ls_restrained_S_all 1.113
_refine_ls_R_factor_all 0.1026
_refine_ls_R_factor_gt 0.0703
_refine_ls_shift/su_max 0.014
_refine_ls_shift/su_mean 0.000
_refine_ls_structure_factor_coef Fsqd
_refine_ls_weighting_details 'calc w=1/[\s^2^(Fo^2^)+(0.1000P)^2^+3.7657P] where P=(Fo^2^+2Fc^2^)/3'
_refine_ls_weighting_scheme calc
_refine_ls_wR_factor_gt 0.1890
_refine_ls_wR_factor_ref 0.2221
_reflns_number_gt 6980
_reflns_number_total 10567
_reflns_threshold_expression >2sigma(I)
_cod_data_source_file jo7b00729_si_002.cif
_cod_data_source_block ic15578
_cod_depositor_comments
;
The following automatic conversions were performed:

'_symmetry_cell_setting' value 'Orthorhombic' changed to
'orthorhombic' according to
/home/data/users/saulius/crontab/automatic-downloads/rss-feeds/ACS/lib/dictionaries/cif_core.dic
dictionary named 'cif_core.dic' version 2.4.2 from 2011-04-26.

Automatic conversion script
Id: cif_fix_values 4973 2017-02-22 13:04:09Z antanas 

 Adding full bibliography for 4032452.cif.
;
_cod_original_sg_symbol_H-M Pbcn
_cod_database_code 4032452

loop_
_symmetry_equiv_pos_as_xyz
'x, y, z'
'-x+1/2, -y+1/2, z+1/2'
'-x, y, -z+1/2'
'x+1/2, -y+1/2, -z'
'-x, -y, -z'
'x-1/2, y-1/2, -z-1/2'
'x, -y, z-1/2'
'-x-1/2, y-1/2, z'

loop_
_atom_site_label
_atom_site_type_symbol
_atom_site_fract_x
_atom_site_fract_y
_atom_site_fract_z
_atom_site_U_iso_or_equiv
_atom_site_adp_type
_atom_site_occupancy
_atom_site_symmetry_multiplicity
_atom_site_calc_flag
_atom_site_refinement_flags
F1 F 0.7538(2) 0.55315(17) 0.0540(2) 0.188(2) Uani 1 1 d .
F2 F 0.70062(16) 0.56770(16) 0.1227(3) 0.182(2) Uani 1 1 d .
F3 F 0.77154(18) 0.56565(16) 0.1499(3) 0.178(2) Uani 1 1 d .
F4 F 0.5976(4) -0.1978(2) 0.3392(3) 0.306(4) Uani 1 1 d U
F5 F 0.6339(3) -0.1995(2) 0.2542(4) 0.247(3) Uani 1 1 d U
F6 F 0.5632(3) -0.2031(2) 0.2523(4) 0.244(3) Uani 1 1 d U
O1 O 0.77342(9) 0.22261(14) 0.14113(16) 0.0841(8) Uani 1 1 d .
O2 O 0.55118(12) 0.13689(16) 0.3109(2) 0.1153(14) Uani 1 1 d .
C1 C 0.69719(10) 0.22059(14) 0.18942(15) 0.0481(6) Uani 1 1 d .
C2 C 0.70372(11) 0.19584(16) 0.25188(15) 0.0535(7) Uani 1 1 d .
C3 C 0.74935(12) 0.19998(18) 0.29205(17) 0.0606(8) Uani 1 1 d .
H3A H 0.7754 0.2234 0.2700 0.073 Uiso 1 1 calc R
C4 C 0.76151(12) 0.12775(19) 0.30834(16) 0.0626(8) Uani 1 1 d .
C5 C 0.80320(13) 0.0945(2) 0.29230(19) 0.0742(10) Uani 1 1 d .
H5A H 0.8277 0.1165 0.2706 0.089 Uiso 1 1 calc R
C6 C 0.80784(16) 0.0279(2) 0.3091(2) 0.0834(12) Uani 1 1 d .
H6A H 0.8355 0.0049 0.2980 0.100 Uiso 1 1 calc R
C7 C 0.77223(18) -0.0044(2) 0.3419(3) 0.0922(14) Uani 1 1 d .
H7A H 0.7761 -0.0488 0.3534 0.111 Uiso 1 1 calc R
C8 C 0.73036(16) 0.0286(2) 0.3579(2) 0.0822(11) Uani 1 1 d .
H8A H 0.7060 0.0065 0.3799 0.099 Uiso 1 1 calc R
C9 C 0.72525(13) 0.09474(19) 0.34097(17) 0.0670(9) Uani 1 1 d .
C10 C 0.68117(12) 0.1383(2) 0.35125(17) 0.0660(9) Uani 1 1 d .
H10A H 0.6552 0.1149 0.3736 0.079 Uiso 1 1 calc R
C11 C 0.66705(11) 0.16190(16) 0.28353(16) 0.0550(7) Uani 1 1 d .
C12 C 0.62350(10) 0.15060(14) 0.25352(15) 0.0506(7) Uani 1 1 d .
C13 C 0.61655(10) 0.17517(14) 0.19086(15) 0.0490(6) Uani 1 1 d .
C14 C 0.57136(10) 0.16791(15) 0.15080(16) 0.0530(7) Uani 1 1 d .
H14A H 0.5461 0.1432 0.1732 0.064 Uiso 1 1 calc R
C15 C 0.55696(10) 0.23947(15) 0.13427(14) 0.0500(7) Uani 1 1 d .
C16 C 0.51453(11) 0.27007(18) 0.14932(16) 0.0596(8) Uani 1 1 d .
H16A H 0.4904 0.2469 0.1707 0.072 Uiso 1 1 calc R
C17 C 0.50830(12) 0.33615(19) 0.13206(18) 0.0668(9) Uani 1 1 d .
H17A H 0.4798 0.3577 0.1422 0.080 Uiso 1 1 calc R
C18 C 0.54372(13) 0.37017(17) 0.10022(16) 0.0637(8) Uani 1 1 d .
H18A H 0.5389 0.4145 0.0888 0.076 Uiso 1 1 calc R
C19 C 0.58656(12) 0.33955(16) 0.08484(15) 0.0551(7) Uani 1 1 d .
H19A H 0.6105 0.3628 0.0631 0.066 Uiso 1 1 calc R
C20 C 0.59314(10) 0.27417(15) 0.10225(14) 0.0481(6) Uani 1 1 d .
C21 C 0.63842(10) 0.23283(15) 0.09133(14) 0.0496(6) Uani 1 1 d .
H21A H 0.6637 0.2574 0.0687 0.060 Uiso 1 1 calc R
C22 C 0.65317(10) 0.21035(14) 0.15946(15) 0.0474(6) Uani 1 1 d .
C23 C 0.73440(12) 0.23323(19) 0.35552(18) 0.0652(9) Uani 1 1 d .
C24 C 0.75324(14) 0.2922(2) 0.3807(2) 0.0792(11) Uani 1 1 d .
H24A H 0.7769 0.3154 0.3585 0.095 Uiso 1 1 calc R
C25 C 0.73611(18) 0.3155(3) 0.4393(2) 0.0945(14) Uani 1 1 d .
H25A H 0.7485 0.3545 0.4569 0.113 Uiso 1 1 calc R
C26 C 0.7007(2) 0.2813(3) 0.4717(2) 0.0996(16) Uani 1 1 d .
H26A H 0.6898 0.2969 0.5114 0.119 Uiso 1 1 calc R
C27 C 0.68125(17) 0.2236(3) 0.4457(2) 0.0890(13) Uani 1 1 d .
H27A H 0.6569 0.2012 0.4673 0.107 Uiso 1 1 calc R
C28 C 0.69829(13) 0.1997(2) 0.38726(17) 0.0692(9) Uani 1 1 d .
C29 C 0.58649(12) 0.13537(16) 0.08753(17) 0.0597(8) Uani 1 1 d .
C30 C 0.56829(16) 0.0776(2) 0.0607(2) 0.0816(11) Uani 1 1 d .
H30A H 0.5443 0.0541 0.0819 0.098 Uiso 1 1 calc R
C31 C 0.5859(2) 0.0551(2) 0.0023(3) 0.1024(15) Uani 1 1 d .
H31A H 0.5735 0.0164 -0.0160 0.123 Uiso 1 1 calc R
C32 C 0.6215(2) 0.0894(2) -0.0291(2) 0.0968(14) Uani 1 1 d .
H32A H 0.6332 0.0737 -0.0683 0.116 Uiso 1 1 calc R
C33 C 0.64035(15) 0.1478(2) -0.0025(2) 0.0753(10) Uani 1 1 d .
H33A H 0.6643 0.1712 -0.0240 0.090 Uiso 1 1 calc R
C34 C 0.62286(12) 0.17028(16) 0.05592(16) 0.0565(7) Uani 1 1 d .
C35 C 0.73845(10) 0.25401(16) 0.15503(15) 0.0536(7) Uani 1 1 d .
C36 C 0.73665(11) 0.32750(16) 0.14269(15) 0.0529(7) Uani 1 1 d .
C37 C 0.70078(14) 0.36794(17) 0.16689(18) 0.0662(9) Uani 1 1 d .
H37A H 0.6759 0.3493 0.1906 0.079 Uiso 1 1 calc R
C38 C 0.70168(17) 0.43626(19) 0.1561(2) 0.0777(11) Uani 1 1 d .
H38A H 0.6773 0.4632 0.1721 0.093 Uiso 1 1 calc R
C39 C 0.73856(16) 0.46374(19) 0.1216(2) 0.0747(10) Uani 1 1 d .
C40 C 0.77420(16) 0.4239(2) 0.0963(2) 0.0851(12) Uani 1 1 d .
H40A H 0.7991 0.4429 0.0728 0.102 Uiso 1 1 calc R
C41 C 0.77297(13) 0.3558(2) 0.1061(2) 0.0729(10) Uani 1 1 d .
H41A H 0.7965 0.3289 0.0880 0.088 Uiso 1 1 calc R
C42 C 0.7410(2) 0.5373(2) 0.1121(3) 0.0965(14) Uani 1 1 d .
C43 C 0.58452(12) 0.11092(18) 0.28526(17) 0.0622(8) Uani 1 1 d .
C44 C 0.58812(12) 0.03690(18) 0.28326(17) 0.0631(8) Uani 1 1 d .
C45 C 0.62516(16) 0.0044(2) 0.2520(2) 0.0823(11) Uani 1 1 d .
H45A H 0.6485 0.0292 0.2307 0.099 Uiso 1 1 calc R
C46 C 0.6280(2) -0.0644(2) 0.2518(3) 0.1068(16) Uani 1 1 d .
H46A H 0.6533 -0.0856 0.2310 0.128 Uiso 1 1 calc R
C47 C 0.5940(3) -0.1008(2) 0.2816(3) 0.1047(16) Uani 1 1 d .
C48 C 0.5570(3) -0.0696(3) 0.3133(3) 0.129(2) Uani 1 1 d .
H48A H 0.5338 -0.0950 0.3341 0.155 Uiso 1 1 calc R
C49 C 0.55387(19) -0.0009(2) 0.3145(3) 0.0992(15) Uani 1 1 d .
H49A H 0.5288 0.0198 0.3363 0.119 Uiso 1 1 calc R
C50 C 0.5953(6) -0.1731(3) 0.2853(5) 0.204(4) Uani 1 1 d U
F7 F 0.60642(17) 0.88959(18) 0.0595(4) 0.247(4) Uani 1 1 d .
F8 F 0.5374(3) 0.8952(2) 0.0778(5) 0.294(5) Uani 1 1 d .
F9 F 0.5601(4) 0.8826(2) -0.0085(4) 0.273(5) Uani 1 1 d .
O3 O 0.57834(12) 0.55461(15) 0.13147(14) 0.0911(9) Uani 1 1 d .
C51 C 0.52735(9) 0.54000(13) 0.04185(13) 0.0417(6) Uani 1 1 d .
C52 C 0.47977(9) 0.52409(13) 0.05626(13) 0.0420(6) Uani 1 1 d .
C53 C 0.45144(10) 0.54751(15) 0.11522(14) 0.0487(6) Uani 1 1 d .
H53A H 0.4704 0.5753 0.1445 0.058 Uiso 1 1 calc R
C54 C 0.40782(10) 0.58354(16) 0.08816(14) 0.0526(7) Uani 1 1 d .
C55 C 0.39397(14) 0.64789(18) 0.10206(19) 0.0705(10) Uani 1 1 d .
H55A H 0.4129 0.6749 0.1282 0.085 Uiso 1 1 calc R
C56 C 0.35143(16) 0.6717(2) 0.0765(2) 0.0816(12) Uani 1 1 d .
H56A H 0.3421 0.7154 0.0848 0.098 Uiso 1 1 calc R
C57 C 0.54717(9) 0.51539(13) -0.01476(13) 0.0417(6) Uani 1 1 d .
C58 C 0.59881(9) 0.52586(15) -0.03843(14) 0.0467(6) Uani 1 1 d .
H58A H 0.6178 0.5538 -0.0093 0.056 Uiso 1 1 calc R
C59 C 0.61997(10) 0.45627(16) -0.04792(14) 0.0513(7) Uani 1 1 d .
C60 C 0.66278(12) 0.4332(2) -0.02415(17) 0.0673(9) Uani 1 1 d .
H60A H 0.6819 0.4604 0.0015 0.081 Uiso 1 1 calc R
C61 C 0.67707(15) 0.3687(3) -0.0389(2) 0.0864(14) Uani 1 1 d .
H61A H 0.7061 0.3527 -0.0233 0.104 Uiso 1 1 calc R
C62 C 0.43193(9) 0.48516(16) 0.14768(14) 0.0494(7) Uani 1 1 d .
C63 C 0.40502(9) 0.44556(15) 0.10627(14) 0.0478(6) Uani 1 1 d .
C64 C 0.38342(11) 0.38740(18) 0.12778(18) 0.0617(8) Uani 1 1 d .
H64A H 0.3658 0.3609 0.0996 0.074 Uiso 1 1 calc R
C65 C 0.38871(14) 0.3696(2) 0.1925(2) 0.0769(11) Uani 1 1 d .
H65A H 0.3747 0.3306 0.2077 0.092 Uiso 1 1 calc R
C66 C 0.41416(13) 0.4087(2) 0.23377(18) 0.0773(12) Uani 1 1 d .
H66A H 0.4170 0.3963 0.2769 0.093 Uiso 1 1 calc R
C67 C 0.43621(11) 0.4674(2) 0.21235(16) 0.0644(9) Uani 1 1 d .
H67A H 0.4534 0.4940 0.2409 0.077 Uiso 1 1 calc R
C68 C 0.55721(10) 0.58093(16) 0.08752(14) 0.0505(7) Uani 1 1 d .
C69 C 0.56002(11) 0.65425(17) 0.07684(15) 0.0549(7) Uani 1 1 d .
C70 C 0.59498(14) 0.6908(2) 0.1073(2) 0.0760(10) Uani 1 1 d .
H70A H 0.6170 0.6696 0.1341 0.091 Uiso 1 1 calc R
C71 C 0.59753(16) 0.7587(2) 0.0982(2) 0.0892(13) Uani 1 1 d .
H71A H 0.6213 0.7834 0.1186 0.107 Uiso 1 1 calc R
C72 C 0.56476(16) 0.7899(2) 0.0589(3) 0.0853(12) Uani 1 1 d .
C73 C 0.52993(18) 0.7543(2) 0.0284(3) 0.0984(15) Uani 1 1 d .
H73A H 0.5078 0.7757 0.0020 0.118 Uiso 1 1 calc R
C74 C 0.52767(16) 0.68625(19) 0.0370(2) 0.0820(12) Uani 1 1 d .
H74A H 0.5042 0.6617 0.0158 0.098 Uiso 1 1 calc R
C75 C 0.5677(2) 0.8634(2) 0.0505(4) 0.1141(19) Uani 1 1 d .

loop_
_atom_site_aniso_label
_atom_site_aniso_U_11
_atom_site_aniso_U_22
_atom_site_aniso_U_33
_atom_site_aniso_U_23
_atom_site_aniso_U_13
_atom_site_aniso_U_12
F1 0.332(7) 0.081(2) 0.151(3) 0.043(2) 0.048(4) -0.027(3)
F2 0.147(3) 0.0662(17) 0.333(7) 0.044(3) 0.006(4) 0.007(2)
F3 0.214(5) 0.0735(18) 0.245(5) 0.002(3) -0.087(4) -0.045(2)
F4 0.653(11) 0.068(2) 0.196(5) 0.030(3) -0.023(7) 0.012(4)
F5 0.351(8) 0.082(3) 0.307(7) -0.015(4) -0.034(7) 0.017(4)
F6 0.305(7) 0.102(3) 0.326(7) -0.056(4) -0.034(6) -0.055(4)
O1 0.0582(14) 0.0697(15) 0.124(2) 0.0136(16) 0.0288(14) 0.0147(13)
O2 0.086(2) 0.0802(19) 0.180(4) 0.034(2) 0.068(2) 0.0256(17)
C1 0.0428(13) 0.0432(14) 0.0582(16) 0.0068(13) 0.0042(12) 0.0056(12)
C2 0.0473(15) 0.0536(16) 0.0597(17) 0.0076(14) 0.0004(13) 0.0069(13)
C3 0.0483(15) 0.069(2) 0.0642(18) 0.0044(16) -0.0046(14) 0.0061(15)
C4 0.0537(17) 0.073(2) 0.0613(18) 0.0014(16) -0.0154(14) 0.0136(16)
C5 0.0592(19) 0.094(3) 0.069(2) -0.012(2) -0.0195(16) 0.018(2)
C6 0.074(2) 0.083(3) 0.093(3) -0.013(2) -0.033(2) 0.033(2)
C7 0.094(3) 0.075(3) 0.108(3) 0.010(3) -0.036(3) 0.020(2)
C8 0.077(2) 0.081(3) 0.089(3) 0.025(2) -0.023(2) 0.009(2)
C9 0.064(2) 0.074(2) 0.0625(19) 0.0135(17) -0.0151(16) 0.0113(17)
C10 0.0572(18) 0.077(2) 0.0634(19) 0.0219(18) -0.0024(15) 0.0071(17)
C11 0.0477(15) 0.0564(17) 0.0607(17) 0.0139(14) -0.0003(13) 0.0110(14)
C12 0.0450(14) 0.0457(14) 0.0610(17) 0.0132(13) 0.0055(12) 0.0074(12)
C13 0.0439(14) 0.0420(14) 0.0612(17) 0.0118(13) 0.0013(12) 0.0050(12)
C14 0.0446(14) 0.0505(16) 0.0639(17) 0.0126(14) 0.0007(13) -0.0025(13)
C15 0.0427(14) 0.0533(16) 0.0539(15) 0.0081(13) -0.0049(12) 0.0019(13)
C16 0.0460(15) 0.0684(19) 0.0646(18) 0.0089(16) -0.0008(14) 0.0057(15)
C17 0.0571(18) 0.070(2) 0.074(2) 0.0077(18) 0.0007(16) 0.0221(17)
C18 0.075(2) 0.0530(17) 0.0631(18) 0.0124(15) -0.0018(16) 0.0194(16)
C19 0.0622(17) 0.0519(16) 0.0511(15) 0.0127(13) 0.0016(13) 0.0043(14)
C20 0.0489(15) 0.0481(15) 0.0474(14) 0.0081(12) -0.0035(12) 0.0042(12)
C21 0.0451(14) 0.0490(15) 0.0548(15) 0.0116(13) 0.0040(12) 0.0041(12)
C22 0.0426(14) 0.0418(13) 0.0579(16) 0.0109(12) 0.0036(12) 0.0066(11)
C23 0.0529(17) 0.073(2) 0.070(2) -0.0002(17) -0.0127(15) 0.0171(16)
C24 0.064(2) 0.085(3) 0.089(3) -0.008(2) -0.0183(19) 0.015(2)
C25 0.092(3) 0.099(3) 0.092(3) -0.024(3) -0.029(3) 0.030(3)
C26 0.102(3) 0.123(4) 0.073(3) -0.017(3) -0.012(3) 0.041(3)
C27 0.084(3) 0.118(4) 0.065(2) 0.009(2) -0.001(2) 0.030(3)
C28 0.0642(19) 0.084(2) 0.0599(18) 0.0105(18) -0.0079(16) 0.0201(19)
C29 0.0593(17) 0.0483(16) 0.072(2) 0.0058(15) -0.0073(15) 0.0057(14)
C30 0.091(3) 0.060(2) 0.094(3) 0.001(2) -0.005(2) -0.009(2)
C31 0.139(4) 0.068(3) 0.101(3) -0.022(3) -0.005(3) -0.003(3)
C32 0.129(4) 0.080(3) 0.081(3) -0.018(2) 0.008(3) 0.017(3)
C33 0.082(2) 0.069(2) 0.074(2) 0.0003(19) 0.0061(19) 0.016(2)
C34 0.0591(17) 0.0511(16) 0.0592(17) 0.0048(14) -0.0023(14) 0.0132(14)
C35 0.0428(15) 0.0575(17) 0.0604(16) 0.0033(15) 0.0042(13) 0.0035(13)
C36 0.0490(15) 0.0571(17) 0.0525(15) 0.0013(13) 0.0030(12) -0.0051(13)
C37 0.073(2) 0.0551(17) 0.071(2) 0.0019(16) 0.0229(17) -0.0035(17)
C38 0.093(3) 0.0561(19) 0.084(2) -0.0042(19) 0.017(2) 0.0012(19)
C39 0.090(3) 0.058(2) 0.075(2) 0.0052(18) -0.004(2) -0.014(2)
C40 0.077(2) 0.079(3) 0.099(3) 0.023(2) 0.019(2) -0.019(2)
C41 0.0607(19) 0.068(2) 0.090(3) 0.013(2) 0.0223(18) -0.0002(17)
C42 0.120(4) 0.060(2) 0.110(4) 0.008(2) -0.005(3) -0.018(3)
C43 0.0504(16) 0.0662(19) 0.0699(19) 0.0223(17) 0.0078(15) 0.0111(15)
C44 0.0603(18) 0.068(2) 0.0612(18) 0.0179(16) -0.0030(15) -0.0045(16)
C45 0.088(3) 0.065(2) 0.094(3) 0.003(2) 0.019(2) -0.001(2)
C46 0.136(4) 0.068(3) 0.116(4) -0.007(3) 0.009(3) 0.008(3)
C47 0.148(5) 0.063(2) 0.103(3) 0.006(3) -0.012(3) -0.014(3)
C48 0.157(6) 0.087(3) 0.144(5) 0.042(4) 0.025(5) -0.040(4)
C49 0.099(3) 0.078(3) 0.120(4) 0.028(3) 0.029(3) -0.015(3)
C50 0.387(11) 0.057(3) 0.167(7) -0.015(4) -0.012(8) -0.024(6)
F7 0.153(4) 0.073(2) 0.515(12) 0.034(4) -0.084(6) -0.045(2)
F8 0.317(8) 0.068(2) 0.496(13) -0.014(4) 0.240(9) 0.017(3)
F9 0.459(13) 0.086(3) 0.275(8) 0.050(4) -0.109(9) -0.059(5)
O3 0.107(2) 0.0851(18) 0.0814(17) 0.0154(15) -0.0437(17) -0.0232(17)
C51 0.0416(13) 0.0389(13) 0.0446(13) 0.0009(11) -0.0014(11) 0.0001(11)
C52 0.0424(13) 0.0407(13) 0.0430(13) 0.0011(11) 0.0002(11) 0.0026(11)
C53 0.0443(14) 0.0543(16) 0.0476(14) -0.0092(13) 0.0037(12) 0.0010(13)
C54 0.0497(15) 0.0555(16) 0.0526(15) 0.0037(14) 0.0147(13) 0.0086(13)
C55 0.075(2) 0.0562(18) 0.080(2) 0.0031(17) 0.0315(19) 0.0125(17)
C56 0.081(3) 0.072(2) 0.091(3) 0.021(2) 0.034(2) 0.036(2)
C57 0.0383(12) 0.0418(13) 0.0449(13) 0.0029(11) 0.0002(10) 0.0009(11)
C58 0.0370(13) 0.0565(16) 0.0466(14) 0.0020(13) 0.0012(11) -0.0027(12)
C59 0.0432(14) 0.0629(17) 0.0478(14) 0.0139(14) 0.0095(12) 0.0084(13)
C60 0.0482(16) 0.095(3) 0.0582(17) 0.0226(18) 0.0092(14) 0.0144(17)
C61 0.066(2) 0.112(3) 0.081(3) 0.041(3) 0.026(2) 0.047(2)
C62 0.0386(13) 0.0622(17) 0.0475(14) 0.0002(13) 0.0052(11) 0.0111(13)
C63 0.0360(12) 0.0561(16) 0.0511(14) 0.0057(13) 0.0063(11) 0.0064(12)
C64 0.0491(16) 0.0627(19) 0.073(2) 0.0075(17) 0.0151(15) 0.0007(15)
C65 0.067(2) 0.083(2) 0.080(2) 0.032(2) 0.023(2) 0.007(2)
C66 0.063(2) 0.109(3) 0.0599(19) 0.034(2) 0.0157(17) 0.019(2)
C67 0.0485(16) 0.097(3) 0.0478(16) 0.0046(17) 0.0025(13) 0.0140(17)
C68 0.0460(14) 0.0599(17) 0.0455(14) -0.0005(13) -0.0008(12) -0.0052(13)
C69 0.0525(16) 0.0582(17) 0.0539(16) -0.0101(14) 0.0006(13) -0.0081(14)
C70 0.071(2) 0.073(2) 0.084(2) -0.004(2) -0.0165(19) -0.0193(19)
C71 0.085(3) 0.075(3) 0.108(3) -0.014(2) -0.016(2) -0.031(2)
C72 0.086(3) 0.058(2) 0.111(3) -0.011(2) 0.003(2) -0.010(2)
C73 0.101(3) 0.060(2) 0.133(4) -0.001(3) -0.037(3) -0.004(2)
C74 0.086(3) 0.059(2) 0.101(3) -0.011(2) -0.033(2) -0.0043(19)
C75 0.122(4) 0.054(2) 0.166(6) -0.011(3) -0.011(4) -0.011(3)

loop_
_atom_type_symbol
_atom_type_description
_atom_type_scat_dispersion_real
_atom_type_scat_dispersion_imag
_atom_type_scat_source
C C 0.0181 0.0091 'International Tables Vol C Tables 4.2.6.8 and 6.1.1.4'
H H 0.0000 0.0000 'International Tables Vol C Tables 4.2.6.8 and 6.1.1.4'
O O 0.0492 0.0322 'International Tables Vol C Tables 4.2.6.8 and 6.1.1.4'
F F 0.0727 0.0534 'International Tables Vol C Tables 4.2.6.8 and 6.1.1.4'

loop_
_geom_angle_atom_site_label_1
_geom_angle_atom_site_label_2
_geom_angle_atom_site_label_3
_geom_angle
_geom_angle_site_symmetry_1
_geom_angle_site_symmetry_3
C22 C1 C2 118.3(3) . .
C22 C1 C35 122.0(3) . .
C2 C1 C35 119.6(3) . .
C11 C2 C1 120.8(3) . .
C11 C2 C3 112.7(3) . .
C1 C2 C3 126.5(3) . .
C2 C3 C4 104.8(3) . .
C2 C3 C23 105.3(3) . .
C4 C3 C23 106.6(3) . .
C5 C4 C9 120.2(4) . .
C5 C4 C3 126.3(4) . .
C9 C4 C3 113.5(3) . .
C4 C5 C6 118.9(4) . .
C7 C6 C5 120.8(4) . .
C6 C7 C8 120.5(4) . .
C9 C8 C7 119.1(4) . .
C8 C9 C4 120.5(4) . .
C8 C9 C10 126.8(4) . .
C4 C9 C10 112.6(3) . .
C28 C10 C9 106.2(3) . .
C28 C10 C11 106.2(3) . .
C9 C10 C11 104.9(3) . .
C12 C11 C2 121.0(3) . .
C12 C11 C10 125.9(3) . .
C2 C11 C10 113.1(3) . .
C11 C12 C13 118.6(3) . .
C11 C12 C43 121.9(3) . .
C13 C12 C43 119.4(3) . .
C12 C13 C22 120.3(3) . .
C12 C13 C14 126.0(3) . .
C22 C13 C14 113.7(3) . .
C13 C14 C29 106.2(2) . .
C13 C14 C15 104.5(2) . .
C29 C14 C15 106.5(3) . .
C16 C15 C20 120.7(3) . .
C16 C15 C14 126.7(3) . .
C20 C15 C14 112.6(2) . .
C15 C16 C17 118.6(3) . .
C18 C17 C16 120.7(3) . .
C17 C18 C19 120.9(3) . .
C20 C19 C18 118.7(3) . .
C19 C20 C15 120.3(3) . .
C19 C20 C21 126.2(3) . .
C15 C20 C21 113.5(2) . .
C34 C21 C20 106.4(2) . .
C34 C21 C22 106.1(2) . .
C20 C21 C22 104.2(2) . .
C1 C22 C13 120.8(3) . .
C1 C22 C21 127.0(3) . .
C13 C22 C21 112.1(2) . .
C28 C23 C24 120.8(4) . .
C28 C23 C3 113.3(3) . .
C24 C23 C3 125.9(4) . .
C25 C24 C23 118.9(5) . .
C26 C25 C24 120.4(5) . .
C25 C26 C27 120.5(5) . .
C28 C27 C26 119.5(5) . .
C23 C28 C27 119.9(4) . .
C23 C28 C10 113.2(3) . .
C27 C28 C10 127.0(4) . .
C30 C29 C34 120.0(4) . .
C30 C29 C14 127.1(3) . .
C34 C29 C14 112.9(3) . .
C31 C30 C29 119.7(4) . .
C32 C31 C30 120.5(4) . .
C31 C32 C33 120.5(4) . .
C34 C33 C32 119.0(4) . .
C33 C34 C29 120.3(3) . .
C33 C34 C21 126.3(3) . .
C29 C34 C21 113.4(3) . .
O1 C35 C36 120.3(3) . .
O1 C35 C1 120.1(3) . .
C36 C35 C1 119.4(3) . .
C37 C36 C41 119.2(3) . .
C37 C36 C35 122.7(3) . .
C41 C36 C35 118.1(3) . .
C36 C37 C38 120.5(3) . .
C39 C38 C37 119.7(4) . .
C38 C39 C40 120.4(4) . .
C38 C39 C42 120.1(4) . .
C40 C39 C42 119.5(4) . .
C39 C40 C41 120.0(4) . .
C40 C41 C36 120.2(4) . .
F3 C42 F1 105.7(5) . .
F3 C42 F2 105.4(5) . .
F1 C42 F2 106.3(5) . .
F3 C42 C39 112.8(5) . .
F1 C42 C39 112.2(5) . .
F2 C42 C39 113.8(4) . .
O2 C43 C44 120.1(3) . .
O2 C43 C12 122.0(3) . .
C44 C43 C12 117.9(3) . .
C49 C44 C45 118.5(4) . .
C49 C44 C43 119.2(4) . .
C45 C44 C43 122.3(3) . .
C46 C45 C44 121.0(4) . .
C47 C46 C45 119.9(5) . .
C46 C47 C48 120.2(5) . .
C46 C47 C50 123.1(9) . .
C48 C47 C50 116.6(8) . .
C47 C48 C49 120.7(5) . .
C48 C49 C44 119.7(5) . .
F4 C50 F6 109.4(10) . .
F4 C50 F5 103.4(12) . .
F6 C50 F5 96.8(8) . .
F4 C50 C47 117.1(8) . .
F6 C50 C47 115.2(11) . .
F5 C50 C47 112.6(10) . .
C57 C51 C52 118.6(2) . .
C57 C51 C68 120.2(2) . .
C52 C51 C68 121.2(2) . .
C57 C52 C51 120.9(2) 5_665 .
C57 C52 C53 112.8(2) 5_665 .
C51 C52 C53 126.3(2) . .
C62 C53 C54 105.4(2) . .
C62 C53 C52 106.6(2) . .
C54 C53 C52 105.5(2) . .
C55 C54 C59 120.4(3) . 5_665
C55 C54 C53 126.3(3) . .
C59 C54 C53 113.2(3) 5_665 .
C54 C55 C56 119.0(4) . .
C61 C56 C55 120.5(4) 5_665 .
C51 C57 C52 120.6(2) . 5_665
C51 C57 C58 126.5(2) . .
C52 C57 C58 112.9(2) 5_665 .
C63 C58 C59 104.7(2) 5_665 .
C63 C58 C57 106.2(2) 5_665 .
C59 C58 C57 106.2(2) . .
C60 C59 C54 120.4(3) . 5_665
C60 C59 C58 126.8(3) . .
C54 C59 C58 112.7(2) 5_665 .
C59 C60 C61 119.1(4) . .
C56 C61 C60 120.5(4) 5_665 .
C63 C62 C67 119.6(3) . .
C63 C62 C53 113.1(2) . .
C67 C62 C53 127.2(3) . .
C64 C63 C62 121.3(3) . .
C64 C63 C58 125.7(3) . 5_665
C62 C63 C58 113.0(3) . 5_665
C63 C64 C65 118.5(4) . .
C66 C65 C64 120.7(4) . .
C65 C66 C67 121.1(3) . .
C62 C67 C66 118.8(4) . .
O3 C68 C69 121.2(3) . .
O3 C68 C51 120.4(3) . .
C69 C68 C51 118.4(3) . .
C70 C69 C74 119.4(3) . .
C70 C69 C68 119.7(3) . .
C74 C69 C68 120.9(3) . .
C69 C70 C71 120.1(4) . .
C72 C71 C70 119.7(4) . .
C73 C72 C71 120.7(4) . .
C73 C72 C75 120.4(5) . .
C71 C72 C75 118.9(5) . .
C72 C73 C74 119.5(4) . .
C73 C74 C69 120.5(4) . .
F8 C75 F7 109.0(7) . .
F8 C75 F9 99.7(7) . .
F7 C75 F9 99.3(7) . .
F8 C75 C72 115.7(6) . .
F7 C75 C72 117.4(6) . .
F9 C75 C72 113.2(6) . .

loop_
_geom_bond_atom_site_label_1
_geom_bond_atom_site_label_2
_geom_bond_distance
_geom_bond_site_symmetry_2
F1 C42 1.294(7) .
F2 C42 1.300(7) .
F3 C42 1.290(6) .
F4 C50 1.221(11) .
F5 C50 1.362(15) .
F6 C50 1.279(14) .
O1 C35 1.198(4) .
O2 C43 1.192(4) .
C1 C22 1.392(4) .
C1 C2 1.396(4) .
C1 C35 1.511(4) .
C2 C11 1.394(4) .
C2 C3 1.524(4) .
C3 C4 1.526(5) .
C3 C23 1.530(5) .
C4 C5 1.382(5) .
C4 C9 1.386(5) .
C5 C6 1.389(6) .
C6 C7 1.366(7) .
C7 C8 1.385(6) .
C8 C9 1.380(6) .
C9 C10 1.525(5) .
C10 C28 1.518(6) .
C10 C11 1.530(4) .
C11 C12 1.385(4) .
C12 C13 1.400(4) .
C12 C43 1.500(4) .
C13 C22 1.402(4) .
C13 C14 1.517(4) .
C14 C29 1.522(5) .
C14 C15 1.530(4) .
C15 C16 1.371(4) .
C15 C20 1.395(4) .
C16 C17 1.384(5) .
C17 C18 1.371(5) .
C18 C19 1.382(5) .
C19 C20 1.373(4) .
C20 C21 1.530(4) .
C21 C34 1.517(5) .
C21 C22 1.536(4) .
C23 C28 1.379(5) .
C23 C24 1.396(6) .
C24 C25 1.385(7) .
C25 C26 1.378(8) .
C26 C27 1.388(7) .
C27 C28 1.385(6) .
C29 C30 1.381(5) .
C29 C34 1.397(5) .
C30 C31 1.380(7) .
C31 C32 1.374(7) .
C32 C33 1.396(6) .
C33 C34 1.380(5) .
C35 C36 1.497(4) .
C36 C37 1.383(5) .
C36 C41 1.388(5) .
C37 C38 1.389(5) .
C38 C39 1.369(6) .
C39 C40 1.380(6) .
C39 C42 1.491(6) .
C40 C41 1.381(6) .
C43 C44 1.489(5) .
C44 C49 1.382(5) .
C44 C45 1.384(6) .
C45 C46 1.383(6) .
C46 C47 1.347(8) .
C47 C48 1.374(9) .
C47 C50 1.453(8) .
C48 C49 1.381(8) .
F7 C75 1.216(7) .
F8 C75 1.200(8) .
F9 C75 1.297(9) .
O3 C68 1.206(4) .
C51 C57 1.386(4) .
C51 C52 1.399(4) .
C51 C68 1.504(4) .
C52 C57 1.389(4) 5_665
C52 C53 1.528(4) .
C53 C62 1.521(4) .
C53 C54 1.524(4) .
C54 C55 1.378(5) .
C54 C59 1.390(5) 5_665
C55 C56 1.386(6) .
C56 C61 1.377(7) 5_665
C57 C52 1.389(4) 5_665
C57 C58 1.538(4) .
C58 C63 1.519(4) 5_665
C58 C59 1.529(4) .
C59 C60 1.374(4) .
C59 C54 1.390(5) 5_665
C60 C61 1.388(6) .
C61 C56 1.377(7) 5_665
C62 C63 1.389(4) .
C62 C67 1.389(4) .
C63 C64 1.387(5) .
C63 C58 1.519(4) 5_665
C64 C65 1.394(5) .
C65 C66 1.360(6) .
C66 C67 1.400(6) .
C68 C69 1.490(5) .
C69 C70 1.374(5) .
C69 C74 1.381(5) .
C70 C71 1.378(6) .
C71 C72 1.375(7) .
C72 C73 1.362(6) .
C72 C75 1.488(6) .
C73 C74 1.378(6) .
